data_7050190
loop_
_publ_author_name
'Graham, Duncan'
'Kennedy, Alan R.'
'McHugh, Callum J.'
'Smith, W. Ewen'
'David, William I. F.'
'Shankland, Kenneth'
'Shankland, Norman'

_publ_section_title
;
 The crystal structures of three primary products from the selective
 reduction of 2,4,6-trinitrotoluene
;
_journal_issue 1
_journal_name_full 'New Journal of Chemistry'
_journal_page_first 161
_journal_paper_doi 10.1039/b309792g
_journal_volume 28
_journal_year 2004
_chemical_formula_sum 'C7 H7 N3 O4'
_chemical_formula_weight 197.16
_chemical_name_systematic
;
?
;
_space_group_IT_number 2
_symmetry_cell_setting triclinic
_symmetry_space_group_name_Hall '-P 1'
_symmetry_space_group_name_H-M 'P -1'
_atom_sites_solution_hydrogens geom
_atom_sites_solution_primary direct
_atom_sites_solution_secondary difmap
_audit_creation_method SHELXL-97
_cell_angle_alpha 75.097(2)
_cell_angle_beta 74.059(2)
_cell_angle_gamma 78.453(2)
_cell_formula_units_Z 4
_cell_length_a 8.0136(3)
_cell_length_b 8.0502(3)
_cell_length_c 14.2752(5)
_cell_measurement_reflns_used 3612
_cell_measurement_temperature 150(2)
_cell_measurement_theta_max 27.48
_cell_measurement_theta_min 1.00
_cell_volume 847.35(5)
_computing_data_collection 'Denzo & Collect'
_computing_publication_material 'SHELXL-97 (Sheldrick, 1997)'
_computing_structure_refinement 'SHELXL-97 (Sheldrick, 1997)'
_computing_structure_solution 'SHELXS-97 (Sheldrick, 1990)'
_diffrn_ambient_temperature 150(2)
_diffrn_measured_fraction_theta_full 0.981
_diffrn_measured_fraction_theta_max 0.981
_diffrn_measurement_device_type 'Nonius Kappa CCD'
_diffrn_measurement_method 'omega and phi scans'
_diffrn_radiation_monochromator graphite
_diffrn_radiation_source 'fine-focus sealed tube'
_diffrn_radiation_type MoK\a
_diffrn_radiation_wavelength 0.71073
_diffrn_reflns_av_R_equivalents 0.036
_diffrn_reflns_av_sigmaI/netI 0.0397
_diffrn_reflns_limit_h_max 10
_diffrn_reflns_limit_h_min -10
_diffrn_reflns_limit_k_max 10
_diffrn_reflns_limit_k_min -10
_diffrn_reflns_limit_l_max 18
_diffrn_reflns_limit_l_min -18
_diffrn_reflns_number 13402
_diffrn_reflns_theta_full 27.47
_diffrn_reflns_theta_max 27.47
_diffrn_reflns_theta_min 2.64
_diffrn_standards_decay_% 0
_diffrn_standards_number 0
_exptl_absorpt_coefficient_mu 0.129
_exptl_absorpt_correction_type none
_exptl_crystal_colour orange-yellow
_exptl_crystal_density_diffrn 1.545
_exptl_crystal_density_method 'not measured'
_exptl_crystal_description 'cut block'
_exptl_crystal_F_000 408
_exptl_crystal_size_max 0.50
_exptl_crystal_size_mid 0.50
_exptl_crystal_size_min 0.30
_refine_diff_density_max 0.273
_refine_diff_density_min -0.258
_refine_diff_density_rms 0.064
_refine_ls_extinction_method none
_refine_ls_goodness_of_fit_ref 1.122
_refine_ls_hydrogen_treatment mixed
_refine_ls_matrix_type full
_refine_ls_number_parameters 271
_refine_ls_number_reflns 3811
_refine_ls_number_restraints 0
_refine_ls_restrained_S_all 1.122
_refine_ls_R_factor_all 0.0711
_refine_ls_R_factor_gt 0.0611
_refine_ls_shift/su_max 0.000
_refine_ls_shift/su_mean 0.000
_refine_ls_structure_factor_coef Fsqd
_refine_ls_weighting_details 'w=1/[\s^2^(Fo^2^)+(0.0699P)^2^+1.0569P] where P=(Fo^2^+2Fc^2^)/3'
_refine_ls_weighting_scheme calc
_refine_ls_wR_factor_gt 0.1794
_refine_ls_wR_factor_ref 0.1852
_reflns_number_gt 3221
_reflns_number_total 3811
_reflns_threshold_expression >2sigma(I)
_cod_data_source_file b309792g.txt
_cod_data_source_block g3
_cod_depositor_comments
;
The following automatic conversions were performed:

'_refine_ls_weighting_scheme' value 'calc
w=1/[\s^2^(Fo^2^)+(0.0699P)^2^+1.0569P] where P=(Fo^2^+2Fc^2^)/3' was
changed to 'calc'. New tag '_refine_ls_weighting_details' was
created. The value of the new tag was set to
'w=1/[\s^2^(Fo^2^)+(0.0699P)^2^+1.0569P] where P=(Fo^2^+2Fc^2^)/3'.

Automatic conversion script
Id: cif_fix_values 3143 2015-03-26 13:38:13Z robertas 
;
_cod_original_sg_symbol_H-M P-1
_cod_database_code 7050190

loop_
_symmetry_equiv_pos_as_xyz
'x, y, z'
'-x, -y, -z'

loop_
_atom_site_label
_atom_site_type_symbol
_atom_site_fract_x
_atom_site_fract_y
_atom_site_fract_z
_atom_site_U_iso_or_equiv
_atom_site_adp_type
_atom_site_occupancy
_atom_site_calc_flag
_atom_site_refinement_flags
_atom_site_disorder_assembly
_atom_site_disorder_group
O1 O 0.1971(3) 0.6132(3) 0.31465(17) 0.0462(5) Uani 1 d . . .
O2 O -0.0590(3) 0.6704(3) 0.40947(18) 0.0484(5) Uani 1 d . . .
O3 O 0.5285(3) 1.1810(3) 0.40912(17) 0.0481(5) Uani 1 d . . .
O4 O 0.6314(3) 1.0134(3) 0.30407(16) 0.0466(5) Uani 1 d . . .
O5 O 0.0243(3) -0.0758(2) 0.16801(15) 0.0403(5) Uani 1 d . . .
O6 O -0.1619(3) 0.0501(3) 0.07827(15) 0.0386(5) Uani 1 d . . .
O7 O 0.4369(2) 0.3445(3) 0.17307(15) 0.0406(5) Uani 1 d . . .
O8 O 0.3840(3) 0.5974(3) 0.08002(15) 0.0408(5) Uani 1 d . . .
N1 N 0.0885(3) 0.7047(3) 0.36608(17) 0.0346(5) Uani 1 d . . .
N2 N -0.1010(3) 1.3030(3) 0.38619(17) 0.0315(5) Uani 1 d . . .
H1N H -0.073(4) 1.411(4) 0.378(2) 0.036(8) Uiso 1 d . . .
H2N H -0.204(5) 1.287(4) 0.378(2) 0.039(8) Uiso 1 d . . .
N3 N 0.5104(3) 1.0800(3) 0.36201(17) 0.0354(5) Uani 1 d . . .
N4 N -0.0509(3) 0.0541(3) 0.12166(15) 0.0298(5) Uani 1 d . . .
N5 N -0.2672(3) 0.6514(3) 0.13867(18) 0.0337(5) Uani 1 d . . .
H3N H -0.360(4) 0.632(4) 0.130(2) 0.034(8) Uiso 1 d . . .
H4N H -0.241(5) 0.762(5) 0.134(3) 0.059(11) Uiso 1 d . . .
N6 N 0.3449(3) 0.4534(3) 0.12463(15) 0.0297(5) Uani 1 d . . .
C1 C 0.3097(3) 0.8755(3) 0.37214(17) 0.0274(5) Uani 1 d . . .
C2 C 0.1368(3) 0.8677(3) 0.37294(17) 0.0265(5) Uani 1 d . . .
C3 C 0.0010(3) 1.0038(3) 0.37711(17) 0.0260(5) Uani 1 d . . .
H3 H -0.1133 0.9866 0.3780 0.031 Uiso 1 calc R . .
C4 C 0.0322(3) 1.1671(3) 0.38004(16) 0.0243(5) Uani 1 d . . .
C5 C 0.2031(3) 1.1840(3) 0.37820(17) 0.0265(5) Uani 1 d . . .
H5 H 0.2301 1.2924 0.3804 0.032 Uiso 1 calc R . .
C6 C 0.3328(3) 1.0427(3) 0.37313(17) 0.0273(5) Uani 1 d . . .
C7 C 0.4500(4) 0.7196(4) 0.3800(2) 0.0374(6) Uani 1 d . . .
H7A H 0.3961 0.6169 0.4199 0.056 Uiso 1 calc R . .
H7B H 0.5351 0.7405 0.4121 0.056 Uiso 1 calc R . .
H7C H 0.5097 0.7005 0.3131 0.056 Uiso 1 calc R . .
C1A C 0.1632(3) 0.2420(3) 0.11835(16) 0.0247(5) Uani 1 d . . .
C2A C -0.0084(3) 0.2241(3) 0.12110(16) 0.0248(5) Uani 1 d . . .
C3A C -0.1503(3) 0.3546(3) 0.12613(17) 0.0247(5) Uani 1 d . . .
H3A H -0.2625 0.3315 0.1270 0.030 Uiso 1 calc R . .
C4A C -0.1279(3) 0.5204(3) 0.12988(17) 0.0253(5) Uani 1 d . . .
C5A C 0.0404(3) 0.5462(3) 0.12715(17) 0.0249(5) Uani 1 d . . .
H5A H 0.0616 0.6575 0.1285 0.030 Uiso 1 calc R . .
C6A C 0.1762(3) 0.4106(3) 0.12250(16) 0.0245(5) Uani 1 d . . .
C7A C 0.3184(3) 0.1019(3) 0.1020(2) 0.0332(6) Uani 1 d . . .
H7D H 0.3350 0.0312 0.1667 0.050 Uiso 1 calc R . .
H7E H 0.4239 0.1556 0.0659 0.050 Uiso 1 calc R . .
H7F H 0.2968 0.0281 0.0629 0.050 Uiso 1 calc R . .

loop_
_atom_site_aniso_label
_atom_site_aniso_U_11
_atom_site_aniso_U_22
_atom_site_aniso_U_33
_atom_site_aniso_U_23
_atom_site_aniso_U_13
_atom_site_aniso_U_12
O1 0.0599(13) 0.0311(10) 0.0546(13) -0.0216(9) -0.0196(10) 0.0024(9)
O2 0.0510(13) 0.0367(11) 0.0642(14) -0.0125(10) -0.0130(11) -0.0196(10)
O3 0.0386(11) 0.0603(14) 0.0570(13) -0.0216(11) -0.0145(10) -0.0165(10)
O4 0.0261(9) 0.0625(14) 0.0480(12) -0.0153(10) -0.0022(8) -0.0031(9)
O5 0.0624(13) 0.0227(9) 0.0389(10) -0.0047(8) -0.0196(9) -0.0047(8)
O6 0.0406(11) 0.0402(11) 0.0443(11) -0.0170(9) -0.0140(9) -0.0106(8)
O7 0.0258(9) 0.0522(12) 0.0417(11) 0.0003(9) -0.0128(8) -0.0073(8)
O8 0.0346(10) 0.0379(11) 0.0491(12) -0.0036(9) -0.0057(8) -0.0165(8)
N1 0.0476(13) 0.0251(10) 0.0356(12) -0.0055(9) -0.0172(10) -0.0061(9)
N2 0.0281(11) 0.0231(10) 0.0443(13) -0.0068(9) -0.0104(9) -0.0035(8)
N3 0.0277(11) 0.0440(13) 0.0353(12) -0.0058(10) -0.0095(9) -0.0075(9)
N4 0.0365(11) 0.0276(11) 0.0274(10) -0.0098(8) -0.0051(8) -0.0069(9)
N5 0.0253(11) 0.0300(11) 0.0465(13) -0.0132(10) -0.0096(9) 0.0028(9)
N6 0.0234(10) 0.0360(11) 0.0300(11) -0.0075(9) -0.0043(8) -0.0066(8)
C1 0.0294(12) 0.0295(12) 0.0225(11) -0.0073(9) -0.0060(9) -0.0007(9)
C2 0.0348(12) 0.0218(11) 0.0248(11) -0.0055(9) -0.0082(9) -0.0061(9)
C3 0.0265(11) 0.0270(11) 0.0261(11) -0.0045(9) -0.0072(9) -0.0073(9)
C4 0.0277(11) 0.0240(11) 0.0208(10) -0.0033(8) -0.0053(8) -0.0053(9)
C5 0.0286(12) 0.0259(11) 0.0260(11) -0.0049(9) -0.0051(9) -0.0090(9)
C6 0.0255(11) 0.0341(12) 0.0236(11) -0.0057(9) -0.0057(9) -0.0082(9)
C7 0.0373(14) 0.0375(14) 0.0358(14) -0.0118(11) -0.0105(11) 0.0061(11)
C1A 0.0249(11) 0.0253(11) 0.0221(11) -0.0047(9) -0.0052(8) -0.0003(9)
C2A 0.0297(12) 0.0238(11) 0.0215(10) -0.0057(8) -0.0053(9) -0.0050(9)
C3A 0.0218(10) 0.0284(12) 0.0246(11) -0.0069(9) -0.0053(8) -0.0040(9)
C4A 0.0251(11) 0.0270(11) 0.0229(11) -0.0069(9) -0.0046(9) -0.0011(9)
C5A 0.0266(11) 0.0226(11) 0.0261(11) -0.0060(9) -0.0057(9) -0.0046(9)
C6A 0.0214(10) 0.0289(12) 0.0227(11) -0.0037(9) -0.0043(8) -0.0061(9)
C7A 0.0300(12) 0.0321(13) 0.0338(13) -0.0082(10) -0.0075(10) 0.0055(10)

loop_
_atom_type_symbol
_atom_type_description
_atom_type_scat_dispersion_real
_atom_type_scat_dispersion_imag
_atom_type_scat_source
O O 0.0106 0.0060 'International Tables Vol C Tables 4.2.6.8 and 6.1.1.4'
N N 0.0061 0.0033 'International Tables Vol C Tables 4.2.6.8 and 6.1.1.4'
C C 0.0033 0.0016 'International Tables Vol C Tables 4.2.6.8 and 6.1.1.4'
H H 0.0000 0.0000 'International Tables Vol C Tables 4.2.6.8 and 6.1.1.4'

loop_
_geom_angle_atom_site_label_1
_geom_angle_atom_site_label_2
_geom_angle_atom_site_label_3
_geom_angle
_geom_angle_site_symmetry_1
_geom_angle_site_symmetry_3
_geom_angle_publ_flag
O2 N1 O1 123.7(2) . . ?
O2 N1 C2 118.3(2) . . ?
O1 N1 C2 118.0(2) . . ?
C4 N2 H1N 118(2) . . ?
C4 N2 H2N 117(2) . . ?
H1N N2 H2N 122(3) . . ?
O4 N3 O3 123.5(2) . . ?
O4 N3 C6 118.2(2) . . ?
O3 N3 C6 118.3(2) . . ?
O6 N4 O5 123.6(2) . . ?
O6 N4 C2A 118.6(2) . . ?
O5 N4 C2A 117.8(2) . . ?
C4A N5 H3N 116(2) . . ?
C4A N5 H4N 117(2) . . ?
H3N N5 H4N 125(3) . . ?
O7 N6 O8 123.5(2) . . ?
O7 N6 C6A 118.0(2) . . ?
O8 N6 C6A 118.4(2) . . ?
C2 C1 C6 111.6(2) . . ?
C2 C1 C7 124.3(2) . . ?
C6 C1 C7 123.9(2) . . ?
C3 C2 C1 125.7(2) . . ?
C3 C2 N1 114.6(2) . . ?
C1 C2 N1 119.8(2) . . ?
C2 C3 C4 119.9(2) . . ?
C2 C3 H3 120.1 . . ?
C4 C3 H3 120.1 . . ?
N2 C4 C5 121.9(2) . . ?
N2 C4 C3 120.9(2) . . ?
C5 C4 C3 117.2(2) . . ?
C6 C5 C4 119.8(2) . . ?
C6 C5 H5 120.1 . . ?
C4 C5 H5 120.1 . . ?
C5 C6 C1 125.8(2) . . ?
C5 C6 N3 114.9(2) . . ?
C1 C6 N3 119.2(2) . . ?
C1 C7 H7A 109.5 . . ?
C1 C7 H7B 109.5 . . ?
H7A C7 H7B 109.5 . . ?
C1 C7 H7C 109.5 . . ?
H7A C7 H7C 109.5 . . ?
H7B C7 H7C 109.5 . . ?
C6A C1A C2A 111.7(2) . . ?
C6A C1A C7A 124.1(2) . . ?
C2A C1A C7A 124.0(2) . . ?
C3A C2A C1A 125.6(2) . . ?
C3A C2A N4 114.4(2) . . ?
C1A C2A N4 120.0(2) . . ?
C2A C3A C4A 119.8(2) . . ?
C2A C3A H3A 120.1 . . ?
C4A C3A H3A 120.1 . . ?
N5 C4A C5A 121.4(2) . . ?
N5 C4A C3A 121.3(2) . . ?
C5A C4A C3A 117.3(2) . . ?
C6A C5A C4A 120.1(2) . . ?
C6A C5A H5A 119.9 . . ?
C4A C5A H5A 119.9 . . ?
C5A C6A C1A 125.6(2) . . ?
C5A C6A N6 114.6(2) . . ?
C1A C6A N6 119.9(2) . . ?
C1A C7A H7D 109.5 . . ?
C1A C7A H7E 109.5 . . ?
H7D C7A H7E 109.5 . . ?
C1A C7A H7F 109.5 . . ?
H7D C7A H7F 109.5 . . ?
H7E C7A H7F 109.5 . . ?

loop_
_geom_bond_atom_site_label_1
_geom_bond_atom_site_label_2
_geom_bond_distance
_geom_bond_site_symmetry_2
_geom_bond_publ_flag
O1 N1 1.229(3) . ?
O2 N1 1.224(3) . ?
O3 N3 1.231(3) . ?
O4 N3 1.221(3) . ?
O5 N4 1.227(3) . ?
O6 N4 1.225(3) . ?
O7 N6 1.225(3) . ?
O8 N6 1.226(3) . ?
N1 C2 1.474(3) . ?
N2 C4 1.369(3) . ?
N2 H1N 0.91(3) . ?
N2 H2N 0.90(3) . ?
N3 C6 1.471(3) . ?
N4 C2A 1.472(3) . ?
N5 C4A 1.376(3) . ?
N5 H3N 0.84(3) . ?
N5 H4N 0.94(4) . ?
N6 C6A 1.470(3) . ?
C1 C2 1.396(3) . ?
C1 C6 1.399(3) . ?
C1 C7 1.511(3) . ?
C2 C3 1.382(3) . ?
C3 C4 1.399(3) . ?
C3 H3 0.9500 . ?
C4 C5 1.395(3) . ?
C5 C6 1.381(3) . ?
C5 H5 0.9500 . ?
C7 H7A 0.9800 . ?
C7 H7B 0.9800 . ?
C7 H7C 0.9800 . ?
C1A C6A 1.400(3) . ?
C1A C2A 1.400(3) . ?
C1A C7A 1.512(3) . ?
C2A C3A 1.385(3) . ?
C3A C4A 1.398(3) . ?
C3A H3A 0.9500 . ?
C4A C5A 1.393(3) . ?
C5A C6A 1.380(3) . ?
C5A H5A 0.9500 . ?
C7A H7D 0.9800 . ?
C7A H7E 0.9800 . ?
C7A H7F 0.9800 . ?

loop_
_geom_torsion_atom_site_label_1
_geom_torsion_atom_site_label_2
_geom_torsion_atom_site_label_3
_geom_torsion_atom_site_label_4
_geom_torsion
_geom_torsion_site_symmetry_1
_geom_torsion_site_symmetry_2
_geom_torsion_site_symmetry_3
_geom_torsion_site_symmetry_4
_geom_torsion_publ_flag
C6 C1 C2 C3 -1.8(3) . . . . ?
C7 C1 C2 C3 172.3(2) . . . . ?
C6 C1 C2 N1 176.4(2) . . . . ?
C7 C1 C2 N1 -9.5(4) . . . . ?
O2 N1 C2 C3 -34.2(3) . . . . ?
O1 N1 C2 C3 143.8(2) . . . . ?
O2 N1 C2 C1 147.5(2) . . . . ?
O1 N1 C2 C1 -34.6(3) . . . . ?
C1 C2 C3 C4 0.6(4) . . . . ?
N1 C2 C3 C4 -177.6(2) . . . . ?
C2 C3 C4 N2 -178.7(2) . . . . ?
C2 C3 C4 C5 0.2(3) . . . . ?
N2 C4 C5 C6 179.2(2) . . . . ?
C3 C4 C5 C6 0.3(3) . . . . ?
C4 C5 C6 C1 -1.8(4) . . . . ?
C4 C5 C6 N3 174.4(2) . . . . ?
C2 C1 C6 C5 2.4(3) . . . . ?
C7 C1 C6 C5 -171.7(2) . . . . ?
C2 C1 C6 N3 -173.7(2) . . . . ?
C7 C1 C6 N3 12.1(4) . . . . ?
O4 N3 C6 C5 -138.3(2) . . . . ?
O3 N3 C6 C5 39.4(3) . . . . ?
O4 N3 C6 C1 38.2(3) . . . . ?
O3 N3 C6 C1 -144.1(2) . . . . ?
C6A C1A C2A C3A 0.7(3) . . . . ?
C7A C1A C2A C3A -173.3(2) . . . . ?
C6A C1A C2A N4 -177.48(19) . . . . ?
C7A C1A C2A N4 8.5(3) . . . . ?
O6 N4 C2A C3A 36.1(3) . . . . ?
O5 N4 C2A C3A -142.1(2) . . . . ?
O6 N4 C2A C1A -145.5(2) . . . . ?
O5 N4 C2A C1A 36.3(3) . . . . ?
C1A C2A C3A C4A -0.6(4) . . . . ?
N4 C2A C3A C4A 177.6(2) . . . . ?
C2A C3A C4A N5 -177.5(2) . . . . ?
C2A C3A C4A C5A 0.7(3) . . . . ?
N5 C4A C5A C6A 177.3(2) . . . . ?
C3A C4A C5A C6A -1.0(3) . . . . ?
C4A C5A C6A C1A 1.2(4) . . . . ?
C4A C5A C6A N6 -177.4(2) . . . . ?
C2A C1A C6A C5A -1.0(3) . . . . ?
C7A C1A C6A C5A 173.0(2) . . . . ?
C2A C1A C6A N6 177.50(19) . . . . ?
C7A C1A C6A N6 -8.5(3) . . . . ?
O7 N6 C6A C5A 140.4(2) . . . . ?
O8 N6 C6A C5A -37.8(3) . . . . ?
O7 N6 C6A C1A -38.2(3) . . . . ?
O8 N6 C6A C1A 143.6(2) . . . . ?

loop_
_cod_related_entry_id
_cod_related_entry_database
_cod_related_entry_code
1 ChemSpider 27494
